data_4087864
loop_
_publ_author_name
'Hueber, Damien'
'Hoffmann, Marie'
'de Fr\'emont, Pierre'
'Pale, Patrick'
'Blanc, Aur\'elien'

_publ_section_title
;
 Polyoxometalate-Gold(I)/H+ Complexes: Air-Stable, Efficient, Polyvalent,
 and Bifunctional Catalysts
;
_journal_issue 20
_journal_name_full Organometallics
_journal_page_first 5065
_journal_paper_doi 10.1021/acs.organomet.5b00656
_journal_volume 34
_journal_year 2015
_chemical_formula_moiety 'O40 Si W12, 2(C36 H30 Au P2), 2(C20 H18 Au N P)'
_chemical_formula_sum 'C112 H96 Au4 N2 O40 P6 Si W12'
_chemical_formula_weight 5317.88
_space_group_IT_number 2
_space_group_name_Hall '-P 1'
_space_group_name_H-M_alt 'P -1'
_symmetry_cell_setting triclinic
_symmetry_space_group_name_Hall '-P 1'
_symmetry_space_group_name_H-M 'P -1'
_atom_sites_solution_hydrogens geom
_atom_sites_solution_primary direct
_atom_sites_solution_secondary difmap
_audit_creation_method SHELXL-97
_cell_angle_alpha 98.8930(10)
_cell_angle_beta 107.501(2)
_cell_angle_gamma 107.498(2)
_cell_formula_units_Z 1
_cell_length_a 13.0673(3)
_cell_length_b 15.7714(5)
_cell_length_c 17.3538(5)
_cell_measurement_reflns_used 19021
_cell_measurement_temperature 173(2)
_cell_measurement_theta_max 27.485
_cell_measurement_theta_min 0.998
_cell_volume 3132.82(17)
_computing_cell_refinement 'Denzo (Nonius B.V., 1998)'
_computing_data_collection 'Collect (Nonius B.V., 1998)'
_computing_data_reduction 'Denzo (Nonius B.V., 1998)'
_computing_molecular_graphics 'PLATON 98 (Spek, 1998)'
_computing_publication_material 'SHELXL-97 (Sheldrick, 1997)'
_computing_structure_refinement 'SHELXL-97 (Sheldrick, 1997)'
_computing_structure_solution 'SHELXS-97 (Sheldrick, 1997)'
_diffrn_ambient_temperature 173(2)
_diffrn_measured_fraction_theta_full 0.995
_diffrn_measured_fraction_theta_max 0.995
_diffrn_measurement_device_type KappaCCD
_diffrn_measurement_method 'phi and omega scans'
_diffrn_radiation_monochromator graphite
_diffrn_radiation_source 'fine-focus sealed tube'
_diffrn_radiation_type MoK\a
_diffrn_radiation_wavelength 0.71073
_diffrn_reflns_av_R_equivalents 0.0682
_diffrn_reflns_av_sigmaI/netI 0.0837
_diffrn_reflns_limit_h_max 16
_diffrn_reflns_limit_h_min -16
_diffrn_reflns_limit_k_max 20
_diffrn_reflns_limit_k_min -19
_diffrn_reflns_limit_l_max 21
_diffrn_reflns_limit_l_min -22
_diffrn_reflns_number 33591
_diffrn_reflns_theta_full 27.50
_diffrn_reflns_theta_max 27.50
_diffrn_reflns_theta_min 1.28
_exptl_absorpt_coefficient_mu 15.790
_exptl_absorpt_correction_T_max 0.15904
_exptl_absorpt_correction_T_min 0.10310
_exptl_absorpt_correction_type multi-scan
_exptl_absorpt_process_details 'MULscanABS in PLATON (Spek, 2003)'
_exptl_crystal_colour colorless
_exptl_crystal_density_diffrn 2.819
_exptl_crystal_density_method 'not measured'
_exptl_crystal_description block
_exptl_crystal_F_000 2410
_exptl_crystal_size_max 0.20
_exptl_crystal_size_mid 0.16
_exptl_crystal_size_min 0.10
_refine_diff_density_max 3.229
_refine_diff_density_min -4.806
_refine_diff_density_rms 0.705
_refine_ls_extinction_method none
_refine_ls_goodness_of_fit_ref 1.245
_refine_ls_hydrogen_treatment constr
_refine_ls_matrix_type full
_refine_ls_number_parameters 704
_refine_ls_number_reflns 14334
_refine_ls_number_restraints 0
_refine_ls_restrained_S_all 1.245
_refine_ls_R_factor_all 0.1217
_refine_ls_R_factor_gt 0.0851
_refine_ls_shift/su_max 0.000
_refine_ls_shift/su_mean 0.000
_refine_ls_structure_factor_coef Fsqd
_refine_ls_weighting_details 'calc w=1/[\s^2^(Fo^2^)+(0.0747P)^2^+179.4569P] where P=(Fo^2^+2Fc^2^)/3'
_refine_ls_weighting_scheme calc
_refine_ls_wR_factor_gt 0.2135
_refine_ls_wR_factor_ref 0.2438
_reflns_number_gt 10389
_reflns_number_total 14334
_reflns_threshold_expression I>2\s(I)
_cod_data_source_file om5b00656_si_003.cif
_cod_data_source_block compound_1b
_cod_depositor_comments
;
The following automatic conversions were performed:

data item '_symmetry_cell_setting' value 'Triclinic' was changed to
'triclinic' in accordance with the
/home/saulius/struct/COD-crude-data/automatic-downloads/DataCite-retrospective/ACS/depositions/lib/dictionaries/cif_core.dic
dictionary named 'cif_core.dic' version 2.4.2 last updated on
2011-04-26.

Automatic conversion script
Id: cif_fix_values 6909 2019-04-08 15:41:33Z antanas 
;
_cod_original_cell_volume 3132.82(15)
_cod_database_code 4087864

loop_
_symmetry_equiv_pos_as_xyz
'x, y, z'
'-x, -y, -z'

loop_
_atom_site_label
_atom_site_type_symbol
_atom_site_fract_x
_atom_site_fract_y
_atom_site_fract_z
_atom_site_U_iso_or_equiv
_atom_site_adp_type
_atom_site_occupancy
_atom_site_symmetry_multiplicity
_atom_site_calc_flag
_atom_site_refinement_flags
C1 C 0.355(2) 0.4067(17) 0.8409(15) 0.035(3) Uani 1 1 d .
C2 C 0.466(2) 0.4741(17) 0.8694(15) 0.035(3) Uani 1 1 d .
H2 H 0.4783 0.5303 0.8537 0.042 Uiso 1 1 calc R
C3 C 0.558(2) 0.4581(17) 0.9201(15) 0.035(3) Uani 1 1 d .
H3 H 0.6328 0.5039 0.9388 0.042 Uiso 1 1 calc R
C4 C 0.543(2) 0.377(2) 0.9450(15) 0.039(6) Uani 1 1 d .
H4 H 0.6069 0.3660 0.9805 0.046 Uiso 1 1 calc R
C5 C 0.430(2) 0.3104(16) 0.9146(17) 0.039(6) Uani 1 1 d .
H5 H 0.4159 0.2537 0.9295 0.046 Uiso 1 1 calc R
C6 C 0.3419(19) 0.3265(17) 0.8657(17) 0.037(6) Uani 1 1 d .
H6 H 0.2667 0.2807 0.8468 0.045 Uiso 1 1 calc R
C7 C 0.1878(19) 0.4821(17) 0.8573(15) 0.033(5) Uani 1 1 d .
C8 C 0.1692(19) 0.4385(17) 0.9175(14) 0.031(5) Uani 1 1 d .
H8 H 0.1798 0.3814 0.9168 0.037 Uiso 1 1 calc R
C9 C 0.136(2) 0.475(2) 0.979(2) 0.050(7) Uani 1 1 d .
H9 H 0.1206 0.4434 1.0191 0.059 Uiso 1 1 calc R
C10 C 0.124(3) 0.563(2) 0.9800(19) 0.054(6) Uani 1 1 d .
H10 H 0.1036 0.5907 1.0229 0.065 Uiso 1 1 calc R
C11 C 0.141(3) 0.608(2) 0.9211(18) 0.054(6) Uani 1 1 d .
H11 H 0.1315 0.6654 0.9219 0.065 Uiso 1 1 calc R
C12 C 0.173(2) 0.5667(19) 0.8594(17) 0.039(6) Uani 1 1 d .
H12 H 0.1855 0.5970 0.8179 0.046 Uiso 1 1 calc R
C13 C 0.1264(19) 0.3341(16) 0.7098(15) 0.032(5) Uani 1 1 d .
C14 C 0.036(2) 0.2756(17) 0.7272(19) 0.045(7) Uani 1 1 d .
H14 H 0.0345 0.2886 0.7819 0.054 Uiso 1 1 calc R
C15 C -0.049(2) 0.200(2) 0.666(3) 0.065(10) Uani 1 1 d .
H15 H -0.1051 0.1588 0.6807 0.078 Uiso 1 1 calc R
C16 C -0.055(3) 0.181(3) 0.583(2) 0.067(10) Uani 1 1 d .
H16 H -0.1157 0.1288 0.5418 0.080 Uiso 1 1 calc R
C17 C 0.024(3) 0.238(2) 0.5616(19) 0.061(9) Uani 1 1 d .
H17 H 0.0174 0.2269 0.5046 0.073 Uiso 1 1 calc R
C18 C 0.119(2) 0.3136(19) 0.6233(18) 0.046(7) Uani 1 1 d .
H18 H 0.1773 0.3509 0.6078 0.055 Uiso 1 1 calc R
C19 C 0.453(2) 0.6645(19) 0.6089(17) 0.039(6) Uani 1 1 d .
C20 C 0.546(2) 0.700(2) 0.6831(17) 0.044(7) Uani 1 1 d .
H20 H 0.5351 0.7040 0.7350 0.052 Uiso 1 1 calc R
C21 C 0.661(2) 0.7319(18) 0.6819(16) 0.048(7) Uani 1 1 d .
H21 H 0.7247 0.7591 0.7338 0.057 Uiso 1 1 calc R
C22 C 0.682(3) 0.724(2) 0.608(2) 0.055(8) Uani 1 1 d .
H22 H 0.7585 0.7442 0.6080 0.067 Uiso 1 1 calc R
C23 C 0.582(3) 0.684(3) 0.5328(19) 0.056(8) Uani 1 1 d .
H23 H 0.5917 0.6752 0.4804 0.067 Uiso 1 1 calc R
C24 C 0.473(2) 0.6591(17) 0.5332(15) 0.036(6) Uani 1 1 d .
H24 H 0.4089 0.6375 0.4815 0.043 Uiso 1 1 calc R
C25 C 0.2123(19) 0.5649(16) 0.5056(15) 0.032(5) Uani 1 1 d .
C26 C 0.205(3) 0.475(2) 0.471(2) 0.054(8) Uani 1 1 d .
H26 H 0.2477 0.4473 0.5062 0.065 Uiso 1 1 calc R
C27 C 0.139(3) 0.427(2) 0.392(2) 0.066(10) Uani 1 1 d .
H27 H 0.1349 0.3660 0.3713 0.080 Uiso 1 1 calc R
C28 C 0.079(2) 0.468(2) 0.3390(19) 0.048(7) Uani 1 1 d .
H28 H 0.0305 0.4343 0.2826 0.058 Uiso 1 1 calc R
C29 C 0.089(2) 0.558(2) 0.3695(19) 0.054(8) Uani 1 1 d .
H29 H 0.0503 0.5867 0.3326 0.065 Uiso 1 1 calc R
C30 C 0.155(2) 0.6076(19) 0.4533(16) 0.043(6) Uani 1 1 d .
H30 H 0.1604 0.6688 0.4738 0.051 Uiso 1 1 calc R
C31 C 0.277(2) 0.7304(17) 0.6401(14) 0.034(5) Uani 1 1 d .
C32 C 0.166(2) 0.7123(17) 0.6458(18) 0.043(7) Uani 1 1 d .
H32 H 0.1160 0.6508 0.6364 0.052 Uiso 1 1 calc R
C33 C 0.134(2) 0.784(2) 0.6647(16) 0.047(7) Uani 1 1 d .
H33 H 0.0606 0.7727 0.6685 0.056 Uiso 1 1 calc R
C34 C 0.209(3) 0.8756(18) 0.6791(17) 0.051(8) Uani 1 1 d .
H34 H 0.1871 0.9262 0.6944 0.061 Uiso 1 1 calc R
C35 C 0.312(2) 0.890(2) 0.6706(18) 0.048(7) Uani 1 1 d .
H35 H 0.3599 0.9512 0.6777 0.057 Uiso 1 1 calc R
C36 C 0.352(2) 0.8188(17) 0.6521(16) 0.036(6) Uani 1 1 d .
H36 H 0.4255 0.8308 0.6479 0.043 Uiso 1 1 calc R
C37 C 0.386(2) 0.1585(16) 0.6722(14) 0.030(5) Uani 1 1 d .
C38 C 0.316(3) 0.1403(19) 0.718(2) 0.050(7) Uani 1 1 d .
H38 H 0.3458 0.1531 0.7778 0.060 Uiso 1 1 calc R
C39 C 0.195(2) 0.100(2) 0.669(2) 0.055(8) Uani 1 1 d .
H39 H 0.1424 0.0794 0.6953 0.066 Uiso 1 1 calc R
C40 C 0.153(3) 0.091(2) 0.5857(18) 0.057(6) Uani 1 1 d .
H40 H 0.0722 0.0714 0.5573 0.068 Uiso 1 1 calc R
C41 C 0.222(3) 0.107(2) 0.5420(19) 0.057(6) Uani 1 1 d .
H41 H 0.1906 0.0940 0.4825 0.068 Uiso 1 1 calc R
C42 C 0.346(2) 0.147(2) 0.5878(17) 0.045(7) Uani 1 1 d .
H42 H 0.3984 0.1636 0.5596 0.054 Uiso 1 1 calc R
C43 C 0.601(2) 0.3258(17) 0.7402(14) 0.036(6) Uani 1 1 d .
C44 C 0.530(2) 0.3717(16) 0.7048(17) 0.037(6) Uani 1 1 d .
H44 H 0.4496 0.3401 0.6754 0.045 Uiso 1 1 calc R
C45 C 0.583(3) 0.465(2) 0.714(2) 0.063(9) Uani 1 1 d .
H45 H 0.5366 0.4981 0.6900 0.076 Uiso 1 1 calc R
C46 C 0.698(3) 0.512(2) 0.757(2) 0.065(7) Uani 1 1 d .
H46 H 0.7297 0.5764 0.7633 0.078 Uiso 1 1 calc R
C47 C 0.768(4) 0.470(2) 0.789(2) 0.065(7) Uani 1 1 d .
H47 H 0.8490 0.5032 0.8164 0.078 Uiso 1 1 calc R
C48 C 0.720(2) 0.373(2) 0.7823(16) 0.052(8) Uani 1 1 d .
H48 H 0.7673 0.3411 0.8059 0.062 Uiso 1 1 calc R
C49 C 0.598(2) 0.1476(17) 0.6646(17) 0.037(6) Uani 1 1 d .
C50 C 0.622(2) 0.184(2) 0.6019(16) 0.049(7) Uani 1 1 d .
H50 H 0.6162 0.2421 0.5973 0.059 Uiso 1 1 calc R
C51 C 0.654(3) 0.138(3) 0.5474(18) 0.061(9) Uani 1 1 d .
H51 H 0.6736 0.1657 0.5061 0.074 Uiso 1 1 calc R
C52 C 0.660(2) 0.0527(18) 0.5491(19) 0.048(5) Uani 1 1 d .
H52 H 0.6800 0.0201 0.5083 0.057 Uiso 1 1 calc R
C53 C 0.637(2) 0.0158(19) 0.6121(19) 0.048(5) Uani 1 1 d .
H53 H 0.6422 -0.0425 0.6153 0.057 Uiso 1 1 calc R
C54 C 0.607(2) 0.0632(18) 0.6709(17) 0.043(6) Uani 1 1 d .
H54 H 0.5923 0.0381 0.7146 0.052 Uiso 1 1 calc R
C55 C 0.621(3) 0.152(3) 1.0402(16) 0.062(7) Uani 1 1 d .
C56 C 0.628(3) 0.150(3) 1.1250(15) 0.062(7) Uani 1 1 d .
H56A H 0.5653 0.0957 1.1229 0.094 Uiso 1 1 calc R
H56B H 0.6220 0.2061 1.1531 0.094 Uiso 1 1 calc R
H56C H 0.7025 0.1467 1.1562 0.094 Uiso 1 1 calc R
N1 N 0.614(2) 0.1592(18) 0.9759(13) 0.047(6) Uani 1 1 d .
O1 O 0.078(3) -0.024(2) 0.0794(16) 0.029(4) Uani 0.50 1 d P
O2 O -0.029(3) 0.037(2) 0.0816(16) 0.029(4) Uani 0.50 1 d P
O1B O 0.019(3) 0.106(2) 0.0182(16) 0.029(4) Uani 0.50 1 d P
O2B O -0.137(3) -0.063(2) -0.0211(16) 0.029(4) Uani 0.50 1 d P
O3 O 0.086(2) 0.2321(18) -0.0353(13) 0.068(3) Uani 1 1 d .
O4 O -0.229(2) 0.0794(18) -0.1158(13) 0.068(3) Uani 1 1 d .
O5 O -0.222(2) -0.0611(17) -0.2139(18) 0.081(4) Uani 1 1 d .
O6 O 0.0609(18) 0.1367(16) 0.2128(16) 0.071(4) Uani 1 1 d .
O7 O -0.1579(18) 0.1007(16) 0.1195(16) 0.071(4) Uani 1 1 d .
O8 O 0.247(2) 0.1634(18) -0.0348(13) 0.068(3) Uani 1 1 d .
O9 O -0.0764(18) 0.2086(16) 0.0269(16) 0.071(4) Uani 1 1 d .
O10 O -0.0647(18) 0.1040(16) -0.1775(16) 0.071(4) Uani 1 1 d .
O11 O -0.305(2) -0.0318(17) -0.0280(18) 0.081(4) Uani 1 1 d .
O12 O 0.292(2) 0.1685(17) 0.1239(13) 0.068(3) Uani 1 1 d .
O13 O -0.096(2) -0.0295(17) 0.1776(18) 0.081(4) Uani 1 1 d .
O14 O 0.139(2) 0.2458(17) 0.1255(13) 0.068(3) Uani 1 1 d .
O15 O 0.3110(18) 0.3289(14) 0.0715(10) 0.054(6) Uani 1 1 d .
O16 O -0.112(2) 0.2545(17) -0.1235(16) 0.068(7) Uani 1 1 d .
O17 O -0.4234(15) -0.0716(13) -0.1950(14) 0.050(5) Uani 1 1 d .
O18 O 0.1017(16) 0.0273(12) 0.3198(10) 0.043(5) Uani 1 1 d .
O19 O -0.0167(17) 0.2769(15) 0.1937(11) 0.051(5) Uani 1 1 d .
O20 O -0.3260(17) -0.0528(14) 0.1228(12) 0.046(5) Uani 1 1 d .
Si1 Si 0.0000 0.0000 0.0000 0.0189(16) Uani 1 2 d S
P1 P 0.2382(5) 0.4375(4) 0.7807(4) 0.0320(13) Uani 1 1 d .
P2 P 0.3100(5) 0.6274(4) 0.6115(4) 0.0326(14) Uani 1 1 d .
P3 P 0.5434(6) 0.2033(5) 0.7327(4) 0.0339(14) Uani 1 1 d .
W1 W 0.20997(8) 0.22304(6) 0.04956(6) 0.0314(2) Uani 1 1 d .
W2 W -0.07695(9) 0.17216(6) -0.08485(6) 0.0302(2) Uani 1 1 d .
W3 W -0.28651(8) -0.04943(8) -0.13102(6) 0.0349(3) Uani 1 1 d .
W4 W 0.06861(9) 0.01827(7) 0.21705(6) 0.0358(3) Uani 1 1 d .
W5 W -0.01118(9) 0.18826(6) 0.13127(6) 0.0324(2) Uani 1 1 d .
W6 W -0.21945(9) -0.03472(8) 0.08410(7) 0.0371(3) Uani 1 1 d .
Au1 Au 0.28587(8) 0.53708(7) 0.70167(6) 0.0356(2) Uani 1 1 d .
Au2 Au 0.58324(9) 0.17588(8) 0.85833(6) 0.0401(3) Uani 1 1 d .

loop_
_atom_site_aniso_label
_atom_site_aniso_U_11
_atom_site_aniso_U_22
_atom_site_aniso_U_33
_atom_site_aniso_U_23
_atom_site_aniso_U_13
_atom_site_aniso_U_12
C1 0.030(7) 0.029(7) 0.032(7) -0.005(6) 0.001(6) 0.009(6)
C2 0.030(7) 0.029(7) 0.032(7) -0.005(6) 0.001(6) 0.009(6)
C3 0.030(7) 0.029(7) 0.032(7) -0.005(6) 0.001(6) 0.009(6)
C4 0.042(14) 0.056(17) 0.031(13) 0.032(12) 0.017(11) 0.022(13)
C5 0.042(14) 0.022(12) 0.050(15) 0.023(11) 0.005(12) 0.016(11)
C6 0.015(10) 0.026(12) 0.054(16) -0.001(11) 0.004(10) -0.001(9)
C7 0.024(11) 0.033(13) 0.039(13) 0.017(11) 0.004(10) 0.010(10)
C8 0.027(11) 0.029(12) 0.031(12) 0.013(10) 0.003(9) 0.010(10)
C9 0.028(13) 0.051(18) 0.059(18) 0.008(14) 0.022(13) -0.003(12)
C10 0.062(13) 0.065(15) 0.048(12) 0.002(10) 0.020(11) 0.048(12)
C11 0.062(13) 0.065(15) 0.048(12) 0.002(10) 0.020(11) 0.048(12)
C12 0.038(14) 0.046(16) 0.040(14) 0.016(12) 0.016(11) 0.023(12)
C13 0.022(11) 0.025(12) 0.036(13) -0.007(10) 0.000(9) 0.011(9)
C14 0.057(17) 0.024(13) 0.054(17) 0.024(12) 0.015(14) 0.012(12)
C15 0.018(12) 0.06(2) 0.10(3) 0.04(2) 0.003(15) 0.007(13)
C16 0.043(17) 0.06(2) 0.08(3) 0.04(2) -0.003(17) 0.019(16)
C17 0.050(18) 0.07(2) 0.033(15) 0.015(15) -0.008(13) 0.003(16)
C18 0.035(14) 0.035(14) 0.058(18) 0.027(13) 0.004(12) 0.005(11)
C19 0.038(13) 0.041(15) 0.047(15) 0.008(12) 0.016(12) 0.027(12)
C20 0.029(13) 0.050(17) 0.040(15) 0.013(13) -0.002(11) 0.013(12)
C21 0.047(16) 0.027(13) 0.031(14) 0.002(11) -0.015(12) -0.005(12)
C22 0.051(17) 0.036(16) 0.07(2) 0.013(15) 0.018(16) 0.006(13)
C23 0.049(17) 0.09(3) 0.039(16) 0.015(16) 0.023(14) 0.038(18)
C24 0.027(12) 0.034(13) 0.027(12) 0.005(10) 0.001(9) -0.006(10)
C25 0.023(11) 0.030(12) 0.035(13) 0.003(10) 0.002(9) 0.012(10)
C26 0.061(19) 0.051(19) 0.052(18) 0.006(15) 0.021(15) 0.026(16)
C27 0.11(3) 0.022(14) 0.08(3) 0.004(15) 0.05(2) 0.024(17)
C28 0.022(12) 0.053(18) 0.054(17) -0.004(14) 0.002(11) 0.013(12)
C29 0.040(15) 0.043(17) 0.047(17) -0.016(13) -0.008(13) 0.008(13)
C30 0.057(17) 0.035(14) 0.030(13) 0.005(11) 0.007(12) 0.021(13)
C31 0.045(14) 0.035(14) 0.016(10) 0.000(9) 0.009(10) 0.011(11)
C32 0.049(15) 0.014(11) 0.062(18) 0.006(11) 0.019(14) 0.010(11)
C33 0.028(13) 0.08(2) 0.030(13) 0.023(14) 0.001(10) 0.030(14)
C34 0.09(2) 0.022(13) 0.039(15) 0.003(11) 0.022(15) 0.028(15)
C35 0.036(14) 0.046(17) 0.045(16) 0.006(13) 0.016(12) -0.007(12)
C36 0.020(11) 0.030(13) 0.045(14) 0.014(11) -0.004(10) 0.004(10)
C37 0.033(12) 0.027(12) 0.028(12) 0.000(9) 0.013(10) 0.011(10)
C38 0.08(2) 0.031(14) 0.053(17) 0.006(13) 0.027(16) 0.033(15)
C39 0.039(15) 0.051(18) 0.08(2) 0.037(17) 0.025(15) 0.006(13)
C40 0.060(14) 0.054(13) 0.039(12) -0.012(10) -0.005(9) 0.032(12)
C41 0.060(14) 0.054(13) 0.039(12) -0.012(10) -0.005(9) 0.032(12)
C42 0.032(13) 0.051(17) 0.042(15) 0.013(13) 0.006(11) 0.009(12)
C43 0.057(16) 0.030(13) 0.019(11) 0.000(10) 0.017(11) 0.015(12)
C44 0.049(15) 0.021(12) 0.049(15) 0.017(11) 0.029(13) 0.007(11)
C45 0.08(2) 0.036(17) 0.08(2) 0.035(17) 0.023(19) 0.022(16)
C46 0.10(2) 0.040(13) 0.054(14) 0.001(10) 0.039(14) 0.025(12)
C47 0.10(2) 0.040(13) 0.054(14) 0.001(10) 0.039(14) 0.025(12)
C48 0.037(14) 0.07(2) 0.028(13) 0.015(13) -0.013(11) 0.015(14)
C49 0.029(12) 0.030(13) 0.049(15) -0.001(11) 0.014(11) 0.015(10)
C50 0.044(16) 0.08(2) 0.030(14) 0.009(14) 0.015(12) 0.026(15)
C51 0.054(18) 0.09(3) 0.027(14) 0.013(15) 0.001(13) 0.017(18)
C52 0.048(11) 0.027(10) 0.057(13) -0.009(8) 0.013(10) 0.015(9)
C53 0.048(11) 0.027(10) 0.057(13) -0.009(8) 0.013(10) 0.015(9)
C54 0.054(16) 0.028(13) 0.042(15) 0.005(11) 0.013(13) 0.014(12)
C55 0.082(16) 0.10(2) 0.015(9) 0.002(10) 0.013(9) 0.062(15)
C56 0.082(16) 0.10(2) 0.015(9) 0.002(10) 0.013(9) 0.062(15)
N1 0.046(13) 0.073(17) 0.027(11) 0.015(11) 0.003(10) 0.038(13)
O1 0.026(8) 0.046(10) 0.006(6) -0.001(6) 0.001(5) 0.011(7)
O2 0.026(8) 0.046(10) 0.006(6) -0.001(6) 0.001(5) 0.011(7)
O1B 0.026(8) 0.046(10) 0.006(6) -0.001(6) 0.001(5) 0.011(7)
O2B 0.026(8) 0.046(10) 0.006(6) -0.001(6) 0.001(5) 0.011(7)
O3 0.097(8) 0.079(8) 0.035(5) 0.012(5) 0.030(5) 0.039(7)
O4 0.097(8) 0.079(8) 0.035(5) 0.012(5) 0.030(5) 0.039(7)
O5 0.094(11) 0.054(9) 0.096(12) 0.019(8) 0.042(10) 0.022(8)
O6 0.042(6) 0.051(7) 0.092(9) 0.019(6) 0.002(6) 0.001(5)
O7 0.042(6) 0.051(7) 0.092(9) 0.019(6) 0.002(6) 0.001(5)
O8 0.097(8) 0.079(8) 0.035(5) 0.012(5) 0.030(5) 0.039(7)
O9 0.042(6) 0.051(7) 0.092(9) 0.019(6) 0.002(6) 0.001(5)
O10 0.042(6) 0.051(7) 0.092(9) 0.019(6) 0.002(6) 0.001(5)
O11 0.094(11) 0.054(9) 0.096(12) 0.019(8) 0.042(10) 0.022(8)
O12 0.097(8) 0.079(8) 0.035(5) 0.012(5) 0.030(5) 0.039(7)
O13 0.094(11) 0.054(9) 0.096(12) 0.019(8) 0.042(10) 0.022(8)
O14 0.097(8) 0.079(8) 0.035(5) 0.012(5) 0.030(5) 0.039(7)
O15 0.065(13) 0.047(12) 0.019(8) 0.008(8) 0.013(8) -0.016(10)
O16 0.087(17) 0.086(17) 0.097(18) 0.075(15) 0.060(15) 0.069(15)
O17 0.033(10) 0.038(11) 0.072(14) 0.016(10) 0.014(9) 0.010(8)
O18 0.056(11) 0.024(9) 0.023(8) 0.001(7) -0.006(8) 0.005(8)
O19 0.051(11) 0.071(14) 0.029(9) -0.007(9) 0.010(8) 0.036(11)
O20 0.050(11) 0.047(12) 0.052(12) 0.018(9) 0.032(10) 0.016(9)
Si1 0.018(4) 0.025(4) 0.013(3) 0.005(3) 0.008(3) 0.004(3)
P1 0.031(3) 0.028(3) 0.034(3) 0.009(3) 0.008(3) 0.010(3)
P2 0.031(3) 0.028(3) 0.026(3) 0.004(2) 0.004(2) 0.003(3)
P3 0.045(4) 0.032(3) 0.024(3) 0.009(3) 0.009(3) 0.018(3)
W1 0.0372(5) 0.0179(4) 0.0283(5) 0.0032(4) 0.0100(4) -0.0007(4)
W2 0.0413(5) 0.0222(5) 0.0297(5) 0.0098(4) 0.0136(4) 0.0135(4)
W3 0.0249(5) 0.0443(6) 0.0243(5) 0.0000(4) 0.0003(4) 0.0110(4)
W4 0.0381(5) 0.0345(6) 0.0185(4) 0.0071(4) 0.0036(4) -0.0019(4)
W5 0.0362(5) 0.0200(5) 0.0324(5) -0.0007(4) 0.0054(4) 0.0096(4)
W6 0.0332(5) 0.0447(6) 0.0438(6) 0.0228(5) 0.0214(5) 0.0157(5)
Au1 0.0369(5) 0.0304(5) 0.0360(5) 0.0153(4) 0.0109(4) 0.0071(4)
Au2 0.0484(6) 0.0480(6) 0.0273(5) 0.0137(4) 0.0121(4) 0.0226(5)

loop_
_atom_type_symbol
_atom_type_description
_atom_type_scat_dispersion_real
_atom_type_scat_dispersion_imag
_atom_type_scat_source
C C 0.0033 0.0016 'International Tables Vol C Tables 4.2.6.8 and 6.1.1.4'
H H 0.0000 0.0000 'International Tables Vol C Tables 4.2.6.8 and 6.1.1.4'
N N 0.0061 0.0033 'International Tables Vol C Tables 4.2.6.8 and 6.1.1.4'
O O 0.0106 0.0060 'International Tables Vol C Tables 4.2.6.8 and 6.1.1.4'
Si Si 0.0817 0.0704 'International Tables Vol C Tables 4.2.6.8 and 6.1.1.4'
P P 0.1023 0.0942 'International Tables Vol C Tables 4.2.6.8 and 6.1.1.4'
W W -0.8490 6.8722 'International Tables Vol C Tables 4.2.6.8 and 6.1.1.4'
Au Au -2.0133 8.8022 'International Tables Vol C Tables 4.2.6.8 and 6.1.1.4'

loop_
_geom_angle_atom_site_label_1
_geom_angle_atom_site_label_2
_geom_angle_atom_site_label_3
_geom_angle
_geom_angle_site_symmetry_1
_geom_angle_site_symmetry_3
C6 C1 C2 118(2) . .
C6 C1 P1 125.6(18) . .
C2 C1 P1 116(2) . .
C3 C2 C1 119(3) . .
C3 C2 H2 120.3 . .
C1 C2 H2 120.3 . .
C2 C3 C4 122(2) . .
C2 C3 H3 119.0 . .
C4 C3 H3 119.0 . .
C3 C4 C5 117(2) . .
C3 C4 H4 121.7 . .
C5 C4 H4 121.7 . .
C6 C5 C4 121(2) . .
C6 C5 H5 119.6 . .
C4 C5 H5 119.6 . .
C5 C6 C1 123(2) . .
C5 C6 H6 118.5 . .
C1 C6 H6 118.5 . .
C8 C7 C12 119(2) . .
C8 C7 P1 122.1(19) . .
C12 C7 P1 119(2) . .
C7 C8 C9 122(3) . .
C7 C8 H8 118.9 . .
C9 C8 H8 118.9 . .
C8 C9 C10 117(3) . .
C8 C9 H9 121.3 . .
C10 C9 H9 121.3 . .
C11 C10 C9 122(3) . .
C11 C10 H10 119.0 . .
C9 C10 H10 119.0 . .
C10 C11 C12 118(3) . .
C10 C11 H11 121.0 . .
C12 C11 H11 121.0 . .
C7 C12 C11 122(3) . .
C7 C12 H12 119.1 . .
C11 C12 H12 119.1 . .
C14 C13 C18 116(2) . .
C14 C13 P1 126(2) . .
C18 C13 P1 117.4(19) . .
C15 C14 C13 121(3) . .
C15 C14 H14 119.6 . .
C13 C14 H14 119.6 . .
C14 C15 C16 122(3) . .
C14 C15 H15 119.0 . .
C16 C15 H15 119.0 . .
C17 C16 C15 120(3) . .
C17 C16 H16 120.2 . .
C15 C16 H16 120.2 . .
C16 C17 C18 121(3) . .
C16 C17 H17 119.6 . .
C18 C17 H17 119.6 . .
C17 C18 C13 120(3) . .
C17 C18 H18 119.9 . .
C13 C18 H18 119.9 . .
C20 C19 C24 119(2) . .
C20 C19 P2 119(2) . .
C24 C19 P2 122.2(19) . .
C19 C20 C21 119(3) . .
C19 C20 H20 120.3 . .
C21 C20 H20 120.3 . .
C22 C21 C20 123(2) . .
C22 C21 H21 118.6 . .
C20 C21 H21 118.6 . .
C21 C22 C23 115(3) . .
C21 C22 H22 122.4 . .
C23 C22 H22 122.4 . .
C24 C23 C22 122(3) . .
C24 C23 H23 118.8 . .
C22 C23 H23 118.8 . .
C23 C24 C19 121(2) . .
C23 C24 H24 119.5 . .
C19 C24 H24 119.5 . .
C30 C25 C26 118(2) . .
C30 C25 P2 121.1(19) . .
C26 C25 P2 120(2) . .
C27 C26 C25 123(3) . .
C27 C26 H26 118.4 . .
C25 C26 H26 118.4 . .
C26 C27 C28 119(3) . .
C26 C27 H27 120.5 . .
C28 C27 H27 120.5 . .
C27 C28 C29 119(3) . .
C27 C28 H28 120.3 . .
C29 C28 H28 120.3 . .
C28 C29 C30 122(3) . .
C28 C29 H29 119.2 . .
C30 C29 H29 119.2 . .
C25 C30 C29 118(3) . .
C25 C30 H30 120.9 . .
C29 C30 H30 120.9 . .
C36 C31 C32 122(2) . .
C36 C31 P2 123(2) . .
C32 C31 P2 114.9(19) . .
C33 C32 C31 119(2) . .
C33 C32 H32 120.6 . .
C31 C32 H32 120.6 . .
C32 C33 C34 121(3) . .
C32 C33 H33 119.5 . .
C34 C33 H33 119.5 . .
C35 C34 C33 118(3) . .
C35 C34 H34 120.8 . .
C33 C34 H34 120.8 . .
C34 C35 C36 124(3) . .
C34 C35 H35 118.0 . .
C36 C35 H35 118.0 . .
C31 C36 C35 116(2) . .
C31 C36 H36 122.2 . .
C35 C36 H36 122.2 . .
C42 C37 C38 125(2) . .
C42 C37 P3 119.6(19) . .
C38 C37 P3 116(2) . .
C37 C38 C39 114(3) . .
C37 C38 H38 123.1 . .
C39 C38 H38 123.1 . .
C40 C39 C38 123(3) . .
C40 C39 H39 118.6 . .
C38 C39 H39 118.6 . .
C41 C40 C39 122(3) . .
C41 C40 H40 119.0 . .
C39 C40 H40 119.0 . .
C40 C41 C42 118(3) . .
C40 C41 H41 120.9 . .
C42 C41 H41 120.9 . .
C37 C42 C41 118(3) . .
C37 C42 H42 121.0 . .
C41 C42 H42 121.0 . .
C44 C43 C48 121(3) . .
C44 C43 P3 122(2) . .
C48 C43 P3 117(2) . .
C45 C44 C43 118(3) . .
C45 C44 H44 121.2 . .
C43 C44 H44 121.2 . .
C46 C45 C44 122(3) . .
C46 C45 H45 119.1 . .
C44 C45 H45 119.1 . .
C47 C46 C45 122(3) . .
C47 C46 H46 118.9 . .
C45 C46 H46 118.9 . .
C46 C47 C48 119(4) . .
C46 C47 H47 120.6 . .
C48 C47 H47 120.6 . .
C43 C48 C47 119(3) . .
C43 C48 H48 120.6 . .
C47 C48 H48 120.6 . .
C50 C49 C54 120(2) . .
C50 C49 P3 120(2) . .
C54 C49 P3 119(2) . .
C51 C50 C49 120(3) . .
C51 C50 H50 120.1 . .
C49 C50 H50 120.1 . .
C50 C51 C52 123(3) . .
C50 C51 H51 118.7 . .
C52 C51 H51 118.7 . .
C51 C52 C53 118(3) . .
C51 C52 H52 121.1 . .
C53 C52 H52 121.1 . .
C52 C53 C54 121(3) . .
C52 C53 H53 119.6 . .
C54 C53 H53 119.6 . .
C49 C54 C53 119(3) . .
C49 C54 H54 120.5 . .
C53 C54 H54 120.5 . .
N1 C55 C56 176(4) . .
C55 C56 H56A 109.5 . .
C55 C56 H56B 109.5 . .
H56A C56 H56B 109.5 . .
C55 C56 H56C 109.5 . .
H56A C56 H56C 109.5 . .
H56B C56 H56C 109.5 . .
C55 N1 Au2 173(2) . .
Si1 O1 O1B 55.1(13) . 2
Si1 O1 W2 125.3(15) . 2
O1B O1 W2 70.2(15) 2 2
Si1 O1 W3 119.3(17) . 2
O1B O1 W3 129.4(18) 2 2
W2 O1 W3 95.2(11) 2 2
Si1 O1 W4 120.6(16) . .
O1B O1 W4 134.7(19) 2 .
W2 O1 W4 95.6(11) 2 .
W3 O1 W4 93.6(9) 2 .
Si1 O2 O1B 55.1(13) . .
Si1 O2 W5 124.5(18) . .
O1B O2 W5 69.4(15) . .
Si1 O2 W6 119.6(15) . .
O1B O2 W6 131.2(17) . .
W5 O2 W6 96.0(11) . .
Si1 O2 W4 120.2(16) . .
O1B O2 W4 133.0(18) . .
W5 O2 W4 96.1(10) . .
W6 O2 W4 93.6(11) . .
Si1 O1B O2 57.9(15) . .
Si1 O1B O1 57.1(15) . 2
O2 O1B O1 95(2) . 2
Si1 O1B W5 124.1(17) . .
O2 O1B W5 66.2(13) . .
O1 O1B W5 132.7(18) 2 .
Si1 O1B W2 122.9(14) . .
O2 O1B W2 133.0(18) . .
O1 O1B W2 65.8(14) 2 .
W5 O1B W2 94.9(11) . .
Si1 O1B W1 120.4(15) . .
O2 O1B W1 129.0(16) . .
O1 O1B W1 128.3(18) 2 .
W5 O1B W1 93.6(10) . .
W2 O1B W1 92.9(12) . .
Si1 O2B W1 124.4(16) . 2
Si1 O2B W3 120.3(17) . .
W1 O2B W3 97.5(10) 2 .
Si1 O2B W6 118.1(14) . .
W1 O2B W6 95.9(12) 2 .
W3 O2B W6 94.0(10) . .
W1 O3 W2 137.6(14) . .
W3 O4 W2 134.5(13) . .
W3 O5 W4 135.9(16) . 2
W5 O6 W4 136.6(13) . .
W5 O7 W6 130.4(14) . .
W1 O8 W6 134.2(14) . 2
W5 O9 W2 136.2(14) . .
W2 O10 W4 137.7(15) . 2
W3 O11 W6 134.9(15) . .
W3 O12 W1 138.2(13) 2 .
W6 O13 W4 137.4(16) . .
W1 O14 W5 135.0(13) . .
O1B Si1 O1B 180(2) . 2
O1B Si1 O1 112.3(15) . .
O1B Si1 O1 67.7(15) 2 .
O1B Si1 O1 67.7(15) . 2
O1B Si1 O1 112.3(15) 2 2
O1 Si1 O1 180(2) . 2
O1B Si1 O2 67.0(16) . .
O1B Si1 O2 113.0(16) 2 .
O1 Si1 O2 72.4(15) . .
O1 Si1 O2 107.6(15) 2 .
O1B Si1 O2 113.0(16) . 2
O1B Si1 O2 67.0(16) 2 2
O1 Si1 O2 107.6(15) . 2
O1 Si1 O2 72.4(15) 2 2
O2 Si1 O2 180(3) . 2
O1B Si1 O2B 110.4(16) . .
O1B Si1 O2B 69.6(16) 2 .
O1 Si1 O2B 107.3(16) . .
O1 Si1 O2B 72.7(16) 2 .
O2 Si1 O2B 74.1(14) . .
O2 Si1 O2B 105.9(14) 2 .
O1B Si1 O2B 69.6(16) . 2
O1B Si1 O2B 110.4(16) 2 2
O1 Si1 O2B 72.7(16) . 2
O1 Si1 O2B 107.3(16) 2 2
O2 Si1 O2B 105.9(14) . 2
O2 Si1 O2B 74.1(14) 2 2
O2B Si1 O2B 180(3) . 2
C13 P1 C7 108.7(11) . .
C13 P1 C1 107.9(11) . .
C7 P1 C1 104.0(11) . .
C13 P1 Au1 107.1(9) . .
C7 P1 Au1 113.4(8) . .
C1 P1 Au1 115.5(9) . .
C25 P2 C19 106.5(12) . .
C25 P2 C31 107.1(11) . .
C19 P2 C31 108.2(12) . .
C25 P2 Au1 110.5(9) . .
C19 P2 Au1 113.8(9) . .
C31 P2 Au1 110.3(8) . .
C49 P3 C43 106.5(12) . .
C49 P3 C37 103.5(11) . .
C43 P3 C37 108.0(12) . .
C49 P3 Au2 114.5(9) . .
C43 P3 Au2 112.1(8) . .
C37 P3 Au2 111.7(8) . .
O15 W1 O14 100.6(11) . .
O15 W1 O8 97.2(11) . .
O14 W1 O8 162.2(11) . .
O15 W1 O3 100.2(11) . .
O14 W1 O3 88.1(10) . .
O8 W1 O3 88.8(10) . .
O15 W1 O12 101.6(11) . .
O14 W1 O12 88.7(10) . .
O8 W1 O12 87.7(10) . .
O3 W1 O12 158.2(11) . .
O15 W1 O2B 156.5(11) . 2
O14 W1 O2B 96.4(11) . 2
O8 W1 O2B 66.6(11) . 2
O3 W1 O2B 96.5(10) . 2
O12 W1 O2B 62.5(10) . 2
O15 W1 O1B 158.0(11) . .
O14 W1 O1B 65.1(10) . .
O8 W1 O1B 97.9(10) . .
O3 W1 O1B 64.3(11) . .
O12 W1 O1B 94.9(11) . .
O2B W1 O1B 45.5(10) 2 .
O16 W2 O10 100.8(11) . .
O16 W2 O3 100.1(12) . .
O10 W2 O3 90.8(9) . .
O16 W2 O9 99.6(11) . .
O10 W2 O9 159.6(10) . .
O3 W2 O9 86.1(9) . .
O16 W2 O4 100.1(11) . .
O10 W2 O4 87.5(9) . .
O3 W2 O4 159.6(10) . .
O9 W2 O4 88.5(9) . .
O16 W2 O1 158.9(12) . 2
O10 W2 O1 64.5(10) . 2
O3 W2 O1 95.4(10) . 2
O9 W2 O1 95.7(10) . 2
O4 W2 O1 65.6(10) . 2
O16 W2 O1B 157.1(12) . .
O10 W2 O1B 96.9(10) . .
O3 W2 O1B 65.0(10) . .
O9 W2 O1B 63.5(10) . .
O4 W2 O1B 95.0(10) . .
O1 W2 O1B 44.0(10) 2 .
O17 W3 O11 99.1(11) . .
O17 W3 O12 101.8(10) . 2
O11 W3 O12 87.7(10) . 2
O17 W3 O4 97.6(10) . .
O11 W3 O4 90.3(10) . .
O12 W3 O4 160.6(11) 2 .
O17 W3 O5 98.3(11) . .
O11 W3 O5 162.6(12) . .
O12 W3 O5 88.2(10) 2 .
O4 W3 O5 88.0(10) . .
O17 W3 O2B 157.1(11) . .
O11 W3 O2B 66.6(11) . .
O12 W3 O2B 61.5(11) 2 .
O4 W3 O2B 100.2(11) . .
O5 W3 O2B 96.6(11) . .
O17 W3 O1 155.1(10) . 2
O11 W3 O1 98.1(11) . 2
O12 W3 O1 96.7(11) 2 2
O4 W3 O1 64.5(11) . 2
O5 W3 O1 65.6(11) . 2
O2B W3 O1 47.7(11) . 2
O18 W4 O13 100.9(11) . .
O18 W4 O6 100.7(10) . .
O13 W4 O6 87.4(10) . .
O18 W4 O10 100.8(10) . 2
O13 W4 O10 89.4(10) . 2
O6 W4 O10 158.4(11) . 2
O18 W4 O5 100.0(11) . 2
O13 W4 O5 159.1(12) . 2
O6 W4 O5 89.6(10) . 2
O10 W4 O5 85.8(10) 2 2
O18 W4 O2 156.5(10) . .
O13 W4 O2 64.3(11) . .
O6 W4 O2 62.2(11) . .
O10 W4 O2 97.3(11) 2 .
O5 W4 O2 96.1(11) 2 .
O18 W4 O1 156.7(10) . .
O13 W4 O1 94.9(11) . .
O6 W4 O1 97.0(12) . .
O10 W4 O1 62.0(11) 2 .
O5 W4 O1 65.0(11) 2 .
O2 W4 O1 46.8(10) . .
O19 W5 O9 99.4(11) . .
O19 W5 O6 99.7(10) . .
O9 W5 O6 160.8(11) . .
O19 W5 O7 96.1(11) . .
O9 W5 O7 91.2(10) . .
O6 W5 O7 88.4(10) . .
O19 W5 O14 99.9(10) . .
O9 W5 O14 87.7(10) . .
O6 W5 O14 87.3(10) . .
O7 W5 O14 163.9(10) . .
O19 W5 O2 157.1(11) . .
O9 W5 O2 97.5(10) . .
O6 W5 O2 64.7(10) . .
O7 W5 O2 68.1(11) . .
O14 W5 O2 96.1(10) . .
O19 W5 O1B 158.4(12) . .
O9 W5 O1B 65.1(11) . .
O6 W5 O1B 96.0(11) . .
O7 W5 O1B 99.0(11) . .
O14 W5 O1B 66.1(10) . .
O2 W5 O1B 44.4(11) . .
O20 W6 O13 100.7(11) . .
O20 W6 O11 99.0(11) . .
O13 W6 O11 160.2(12) . .
O20 W6 O8 98.5(10) . 2
O13 W6 O8 90.5(10) . 2
O11 W6 O8 87.1(10) . 2
O20 W6 O7 97.8(10) . .
O13 W6 O7 87.2(10) . .
O11 W6 O7 89.6(10) . .
O8 W6 O7 163.6(11) 2 .
O20 W6 O2 157.2(9) . .
O13 W6 O2 64.6(11) . .
O11 W6 O2 96.4(10) . .
O8 W6 O2 99.0(11) 2 .
O7 W6 O2 65.4(11) . .
O20 W6 O2B 154.6(10) . .
O13 W6 O2B 97.1(11) . .
O11 W6 O2B 64.4(10) . .
O8 W6 O2B 63.2(11) 2 .
O7 W6 O2B 101.0(11) . .
O2 W6 O2B 48.2(9) . .
P2 Au1 P1 172.9(2) . .
N1 Au2 P3 175.0(7) . .

loop_
_geom_bond_atom_site_label_1
_geom_bond_atom_site_label_2
_geom_bond_distance
_geom_bond_site_symmetry_2
C1 C6 1.38(4) .
C1 C2 1.40(3) .
C1 P1 1.81(2) .
C2 C3 1.37(3) .
C2 H2 0.9500 .
C3 C4 1.40(4) .
C3 H3 0.9500 .
C4 C5 1.41(4) .
C4 H4 0.9500 .
C5 C6 1.32(3) .
C5 H5 0.9500 .
C6 H6 0.9500 .
C7 C8 1.38(3) .
C7 C12 1.40(3) .
C7 P1 1.79(3) .
C8 C9 1.38(4) .
C8 H8 0.9500 .
C9 C10 1.44(4) .
C9 H9 0.9500 .
C10 C11 1.36(5) .
C10 H10 0.9500 .
C11 C12 1.40(4) .
C11 H11 0.9500 .
C12 H12 0.9500 .
C13 C14 1.40(4) .
C13 C18 1.45(4) .
C13 P1 1.78(2) .
C14 C15 1.38(4) .
C14 H14 0.9500 .
C15 C16 1.40(5) .
C15 H15 0.9500 .
C16 C17 1.33(5) .
C16 H16 0.9500 .
C17 C18 1.42(4) .
C17 H17 0.9500 .
C18 H18 0.9500 .
C19 C20 1.37(3) .
C19 C24 1.41(4) .
C19 P2 1.80(3) .
C20 C21 1.44(4) .
C20 H20 0.9500 .
C21 C22 1.38(4) .
C21 H21 0.9500 .
C22 C23 1.43(4) .
C22 H22 0.9500 .
C23 C24 1.36(4) .
C23 H23 0.9500 .
C24 H24 0.9500 .
C25 C30 1.39(3) .
C25 C26 1.41(4) .
C25 P2 1.80(2) .
C26 C27 1.34(5) .
C26 H26 0.9500 .
C27 C28 1.39(5) .
C27 H27 0.9500 .
C28 C29 1.39(4) .
C28 H28 0.9500 .
C29 C30 1.40(4) .
C29 H29 0.9500 .
C30 H30 0.9500 .
C31 C36 1.38(3) .
C31 C32 1.43(4) .
C31 P2 1.84(3) .
C32 C33 1.35(4) .
C32 H32 0.9500 .
C33 C34 1.41(4) .
C33 H33 0.9500 .
C34 C35 1.35(4) .
C34 H34 0.9500 .
C35 C36 1.40(4) .
C35 H35 0.9500 .
C36 H36 0.9500 .
C37 C42 1.36(4) .
C37 C38 1.38(4) .
C37 P3 1.85(2) .
C38 C39 1.43(4) .
C38 H38 0.9500 .
C39 C40 1.34(4) .
C39 H39 0.9500 .
C40 C41 1.34(5) .
C40 H40 0.9500 .
C41 C42 1.46(4) .
C41 H41 0.9500 .
C42 H42 0.9500 .
C43 C44 1.39(4) .
C43 C48 1.40(4) .
C43 P3 1.82(3) .
C44 C45 1.39(4) .
C44 H44 0.9500 .
C45 C46 1.36(5) .
C45 H45 0.9500 .
C46 C47 1.33(5) .
C46 H46 0.9500 .
C47 C48 1.44(5) .
C47 H47 0.9500 .
C48 H48 0.9500 .
C49 C50 1.38(4) .
C49 C54 1.39(4) .
C49 P3 1.80(2) .
C50 C51 1.35(4) .
C50 H50 0.9500 .
C51 C52 1.38(4) .
C51 H51 0.9500 .
C52 C53 1.38(4) .
C52 H52 0.9500 .
C53 C54 1.39(4) .
C53 H53 0.9500 .
C54 H54 0.9500 .
C55 N1 1.11(4) .
C55 C56 1.45(4) .
C56 H56A 0.9800 .
C56 H56B 0.9800 .
C56 H56C 0.9800 .
N1 Au2 2.03(2) .
O1 Si1 1.62(3) .
O1 O1B 1.79(4) 2
O1 W2 2.35(3) 2
O1 W3 2.43(3) 2
O1 W4 2.43(3) .
O2 Si1 1.64(3) .
O2 O1B 1.78(5) .
O2 W5 2.32(3) .
O2 W6 2.42(3) .
O2 W4 2.42(3) .
O1B Si1 1.58(3) .
O1B O1 1.79(4) 2
O1B W5 2.38(3) .
O1B W2 2.42(3) .
O1B W1 2.46(3) .
O2B Si1 1.66(3) .
O2B W1 2.32(3) 2
O2B W3 2.38(3) .
O2B W6 2.44(3) .
O3 W1 1.89(2) .
O3 W2 1.90(3) .
O4 W3 1.89(3) .
O4 W2 1.93(3) .
O5 W3 1.89(3) .
O5 W4 1.93(3) 2
O6 W5 1.89(2) .
O6 W4 1.91(2) .
O7 W5 1.93(2) .
O7 W6 1.96(2) .
O8 W1 1.88(2) .
O8 W6 1.95(2) 2
O9 W5 1.88(3) .
O9 W2 1.93(3) .
O10 W2 1.87(3) .
O10 W4 1.92(2) 2
O11 W3 1.87(3) .
O11 W6 1.95(3) .
O12 W3 1.88(3) 2
O12 W1 1.90(2) .
O13 W6 1.88(3) .
O13 W4 1.91(3) .
O14 W1 1.88(2) .
O14 W5 1.94(3) .
O15 W1 1.689(18) .
O16 W2 1.671(18) .
O17 W3 1.692(18) .
O18 W4 1.675(17) .
O19 W5 1.665(17) .
O20 W6 1.689(18) .
Si1 O1B 1.58(3) 2
Si1 O1 1.62(3) 2
Si1 O2 1.64(3) 2
Si1 O2B 1.66(3) 2
P1 Au1 2.307(7) .
P2 Au1 2.300(7) .
P3 Au2 2.227(6) .
W1 O2B 2.32(3) 2
W2 O1 2.35(3) 2
W3 O12 1.88(3) 2
W3 O1 2.43(3) 2
W4 O10 1.92(2) 2
W4 O5 1.93(3) 2
W6 O8 1.95(2) 2

loop_
_geom_torsion_atom_site_label_1
_geom_torsion_atom_site_label_2
_geom_torsion_atom_site_label_3
_geom_torsion_atom_site_label_4
_geom_torsion
_geom_torsion_site_symmetry_1
_geom_torsion_site_symmetry_4
C6 C1 C2 C3 0(4) . .
P1 C1 C2 C3 175.6(19) . .
C1 C2 C3 C4 0(4) . .
C2 C3 C4 C5 1(4) . .
C3 C4 C5 C6 -1(4) . .
C4 C5 C6 C1 0(4) . .
C2 C1 C6 C5 0(4) . .
P1 C1 C6 C5 -175(2) . .
C12 C7 C8 C9 1(4) . .
P1 C7 C8 C9 176.9(19) . .
C7 C8 C9 C10 -2(4) . .
C8 C9 C10 C11 2(4) . .
C9 C10 C11 C12 -1(5) . .
C8 C7 C12 C11 0(4) . .
P1 C7 C12 C11 -176(2) . .
C10 C11 C12 C7 0(4) . .
C18 C13 C14 C15 4(4) . .
P1 C13 C14 C15 177(2) . .
C13 C14 C15 C16 -5(4) . .
C14 C15 C16 C17 1(5) . .
C15 C16 C17 C18 3(5) . .
C16 C17 C18 C13 -4(5) . .
C14 C13 C18 C17 0(4) . .
P1 C13 C18 C17 -173(2) . .
C24 C19 C20 C21 1(4) . .
P2 C19 C20 C21 -179(2) . .
C19 C20 C21 C22 -3(4) . .
C20 C21 C22 C23 1(4) . .
C21 C22 C23 C24 3(5) . .
C22 C23 C24 C19 -5(5) . .
C20 C19 C24 C23 3(4) . .
P2 C19 C24 C23 -177(2) . .
C30 C25 C26 C27 -4(5) . .
P2 C25 C26 C27 -176(3) . .
C25 C26 C27 C28 2(5) . .
C26 C27 C28 C29 2(5) . .
C27 C28 C29 C30 -3(5) . .
C26 C25 C30 C29 2(4) . .
P2 C25 C30 C29 174(2) . .
C28 C29 C30 C25 1(5) . .
C36 C31 C32 C33 -1(4) . .
P2 C31 C32 C33 -179(2) . .
C31 C32 C33 C34 0(4) . .
C32 C33 C34 C35 2(4) . .
C33 C34 C35 C36 -3(4) . .
C32 C31 C36 C35 0(4) . .
P2 C31 C36 C35 177.8(19) . .
C34 C35 C36 C31 2(4) . .
C42 C37 C38 C39 5(4) . .
P3 C37 C38 C39 -176.2(19) . .
C37 C38 C39 C40 -7(4) . .
C38 C39 C40 C41 8(5) . .
C39 C40 C41 C42 -7(5) . .
C38 C37 C42 C41 -4(4) . .
P3 C37 C42 C41 177(2) . .
C40 C41 C42 C37 4(4) . .
C48 C43 C44 C45 -1(4) . .
P3 C43 C44 C45 -180(2) . .
C43 C44 C45 C46 -1(5) . .
C44 C45 C46 C47 2(6) . .
C45 C46 C47 C48 -3(5) . .
C44 C43 C48 C47 1(4) . .
P3 C43 C48 C47 180(2) . .
C46 C47 C48 C43 1(5) . .
C54 C49 C50 C51 0(4) . .
P3 C49 C50 C51 -175(2) . .
C49 C50 C51 C52 2(4) . .
C50 C51 C52 C53 -3(4) . .
C51 C52 C53 C54 1(4) . .
C50 C49 C54 C53 -2(4) . .
P3 C49 C54 C53 173(2) . .
C52 C53 C54 C49 1(4) . .
W5 O2 O1B Si1 179.5(13) . .
W6 O2 O1B Si1 -101(2) . .
W4 O2 O1B Si1 101(2) . .
Si1 O2 O1B O1 45.7(14) . 2
W5 O2 O1B O1 -134.8(17) . 2
W6 O2 O1B O1 -55(3) . 2
W4 O2 O1B O1 146(2) . 2
Si1 O2 O1B W5 -179.5(13) . .
W6 O2 O1B W5 80(2) . .
W4 O2 O1B W5 -79(2) . .
Si1 O2 O1B W2 107(2) . .
W5 O2 O1B W2 -74(2) . .
W6 O2 O1B W2 6(4) . .
W4 O2 O1B W2 -152.2(16) . .
Si1 O2 O1B W1 -105(2) . .
W5 O2 O1B W1 74.3(19) . .
W6 O2 O1B W1 153.9(15) . .
W4 O2 O1B W1 -4(4) . .
O2 O1B Si1 O1 -58.1(18) . .
O1 O1B Si1 O1 180.000(1) 2 .
W5 O1B Si1 O1 -57(2) . .
W2 O1B Si1 O1 178.3(16) . .
W1 O1B Si1 O1 62(2) . .
O2 O1B Si1 O1 121.9(18) . 2
W5 O1B Si1 O1 123(2) . 2
W2 O1B Si1 O1 -1.7(16) . 2
W1 O1B Si1 O1 -118(2) . 2
O1 O1B Si1 O2 -121.9(18) 2 .
W5 O1B Si1 O2 0.6(15) . .
W2 O1B Si1 O2 -124(2) . .
W1 O1B Si1 O2 119.6(19) . .
O2 O1B Si1 O2 180.000(2) . 2
O1 O1B Si1 O2 58.1(18) 2 2
W5 O1B Si1 O2 -179.4(15) . 2
W2 O1B Si1 O2 56(2) . 2
W1 O1B Si1 O2 -60.4(19) . 2
O2 O1B Si1 O2B 61.6(16) . .
O1 O1B Si1 O2B -60.3(17) 2 .
W5 O1B Si1 O2B 62(2) . .
W2 O1B Si1 O2B -62(2) . .
W1 O1B Si1 O2B -178.8(14) . .
O2 O1B Si1 O2B -118.4(16) . 2
O1 O1B Si1 O2B 119.7(17) 2 2
W5 O1B Si1 O2B -118(2) . 2
W2 O1B Si1 O2B 118(2) . 2
W1 O1B Si1 O2B 1.2(14) . 2
O1B O1 Si1 O1B 180.000(1) 2 .
W2 O1 Si1 O1B 178.2(17) 2 .
W3 O1 Si1 O1B -60(2) 2 .
W4 O1 Si1 O1B 54(2) . .
W2 O1 Si1 O1B -1.8(17) 2 2
W3 O1 Si1 O1B 120(2) 2 2
W4 O1 Si1 O1B -126(2) . 2
O1B O1 Si1 O2 125.0(19) 2 .
W2 O1 Si1 O2 123(2) 2 .
W3 O1 Si1 O2 -115(2) 2 .
W4 O1 Si1 O2 -0.7(17) . .
O1B O1 Si1 O2 -55.0(19) 2 2
W2 O1 Si1 O2 -57(2) 2 2
W3 O1 Si1 O2 65(2) 2 2
W4 O1 Si1 O2 179.3(17) . 2
O1B O1 Si1 O2B 58.5(17) 2 .
W2 O1 Si1 O2B 57(2) 2 .
W3 O1 Si1 O2B 178.3(15) 2 .
W4 O1 Si1 O2B -67(2) . .
O1B O1 Si1 O2B -121.5(17) 2 2
W2 O1 Si1 O2B -123(2) 2 2
W3 O1 Si1 O2B -1.7(15) 2 2
W4 O1 Si1 O2B 113(2) . 2
W5 O2 Si1 O1B -0.6(15) . .
W6 O2 Si1 O1B 122(2) . .
W4 O2 Si1 O1B -124(2) . .
O1B O2 Si1 O1B 180.000(1) . 2
W5 O2 Si1 O1B 179.4(15) . 2
W6 O2 Si1 O1B -58(2) . 2
W4 O2 Si1 O1B 56(2) . 2
O1B O2 Si1 O1 124.5(18) . .
W5 O2 Si1 O1 124(2) . .
W6 O2 Si1 O1 -114(2) . .
W4 O2 Si1 O1 0.7(17) . .
O1B O2 Si1 O1 -55.5(18) . 2
W5 O2 Si1 O1 -56(2) . 2
W6 O2 Si1 O1 66(2) . 2
W4 O2 Si1 O1 -179.3(17) . 2
O1B O2 Si1 O2B -121.0(18) . .
W5 O2 Si1 O2B -122(2) . .
W6 O2 Si1 O2B 0.9(17) . .
W4 O2 Si1 O2B 115(2) . .
O1B O2 Si1 O2B 59.0(18) . 2
W5 O2 Si1 O2B 58(2) . 2
W6 O2 Si1 O2B -179.1(17) . 2
W4 O2 Si1 O2B -65(2) . 2
W1 O2B Si1 O1B -178.6(15) 2 .
W3 O2B Si1 O1B 55.6(19) . .
W6 O2B Si1 O1B -58(2) . .
W1 O2B Si1 O1B 1.4(15) 2 2
W3 O2B Si1 O1B -124.4(19) . 2
W6 O2B Si1 O1B 122(2) . 2
W1 O2B Si1 O1 -56(2) 2 .
W3 O2B Si1 O1 178.3(15) . .
W6 O2B Si1 O1 64(2) . .
W1 O2B Si1 O1 124(2) 2 2
W3 O2B Si1 O1 -1.7(15) . 2
W6 O2B Si1 O1 -116(2) . 2
W1 O2B Si1 O2 -121(2) 2 .
W3 O2B Si1 O2 113(2) . .
W6 O2B Si1 O2 -0.8(17) . .
W1 O2B Si1 O2 59(2) 2 2
W3 O2B Si1 O2 -67(2) . 2
W6 O2B Si1 O2 179.2(17) . 2
C14 C13 P1 C7 -25(2) . .
C18 C13 P1 C7 147.6(18) . .
C14 C13 P1 C1 87(2) . .
C18 C13 P1 C1 -100(2) . .
C14 C13 P1 Au1 -148(2) . .
C18 C13 P1 Au1 24.7(19) . .
C8 C7 P1 C13 69(2) . .
C12 C7 P1 C13 -114(2) . .
C8 C7 P1 C1 -45(2) . .
C12 C7 P1 C1 131(2) . .
C8 C7 P1 Au1 -171.6(17) . .
C12 C7 P1 Au1 5(2) . .
C6 C1 P1 C13 -34(3) . .
C2 C1 P1 C13 151.0(19) . .
C6 C1 P1 C7 81(2) . .
C2 C1 P1 C7 -94(2) . .
C6 C1 P1 Au1 -154(2) . .
C2 C1 P1 Au1 31(2) . .
C30 C25 P2 C19 -97(2) . .
C26 C25 P2 C19 74(3) . .
C30 C25 P2 C31 18(3) . .
C26 C25 P2 C31 -170(2) . .
C30 C25 P2 Au1 139(2) . .
C26 C25 P2 Au1 -50(2) . .
C20 C19 P2 C25 -169(2) . .
C24 C19 P2 C25 12(3) . .
C20 C19 P2 C31 76(2) . .
C24 C19 P2 C31 -103(2) . .
C20 C19 P2 Au1 -47(2) . .
C24 C19 P2 Au1 134(2) . .
C36 C31 P2 C25 -111(2) . .
C32 C31 P2 C25 66(2) . .
C36 C31 P2 C19 3(2) . .
C32 C31 P2 C19 -179(2) . .
C36 C31 P2 Au1 128.3(19) . .
C32 C31 P2 Au1 -54(2) . .
C50 C49 P3 C43 -29(2) . .
C54 C49 P3 C43 156(2) . .
C50 C49 P3 C37 84(2) . .
C54 C49 P3 C37 -90(2) . .
C50 C49 P3 Au2 -153.8(19) . .
C54 C49 P3 Au2 31(2) . .
C44 C43 P3 C49 111(2) . .
C48 C43 P3 C49 -68(2) . .
C44 C43 P3 C37 0(2) . .
C48 C43 P3 C37 -179(2) . .
C44 C43 P3 Au2 -123.1(19) . .
C48 C43 P3 Au2 58(2) . .
C42 C37 P3 C49 -39(2) . .
C38 C37 P3 C49 142(2) . .
C42 C37 P3 C43 74(2) . .
C38 C37 P3 C43 -106(2) . .
C42 C37 P3 Au2 -162.6(19) . .
C38 C37 P3 Au2 18(2) . .
W5 O14 W1 O15 156.5(18) . .
W5 O14 W1 O8 -24(5) . .
W5 O14 W1 O3 56.6(19) . .
W5 O14 W1 O12 -101.9(19) . .
W5 O14 W1 O2B -39.8(19) . 2
W5 O14 W1 O1B -5.8(16) . .
W6 O8 W1 O15 159.2(18) 2 .
W6 O8 W1 O14 -21(5) 2 .
W6 O8 W1 O3 -100.7(19) 2 .
W6 O8 W1 O12 57.7(19) 2 .
W6 O8 W1 O2B -3.1(16) 2 2
W6 O8 W1 O1B -37(2) 2 .
W2 O3 W1 O15 -159.5(17) . .
W2 O3 W1 O14 -59.1(18) . .
W2 O3 W1 O8 103.3(18) . .
W2 O3 W1 O12 23(4) . .
W2 O3 W1 O2B 37.1(19) . 2
W2 O3 W1 O1B 4.0(15) . .
W3 O12 W1 O15 -155.0(19) 2 .
W3 O12 W1 O14 105(2) 2 .
W3 O12 W1 O8 -58(2) 2 .
W3 O12 W1 O3 23(4) 2 .
W3 O12 W1 O2B 6.6(17) 2 2
W3 O12 W1 O1B 40(2) 2 .
Si1 O1B W1 O15 177.5(15) . .
O2 O1B W1 O15 -111(3) . .
O1 O1B W1 O15 107(3) 2 .
W5 O1B W1 O15 -49(3) . .
W2 O1B W1 O15 46(3) . .
Si1 O1B W1 O14 -130.1(19) . .
O2 O1B W1 O14 -59(2) . .
O1 O1B W1 O14 160(3) 2 .
W5 O1B W1 O14 3.4(9) . .
W2 O1B W1 O14 98.5(12) . .
Si1 O1B W1 O8 44.5(18) . .
O2 O1B W1 O8 116(2) . .
O1 O1B W1 O8 -26(3) 2 .
W5 O1B W1 O8 178.0(10) . .
W2 O1B W1 O8 -86.9(10) . .
Si1 O1B W1 O3 129.3(18) . .
O2 O1B W1 O3 -159(3) . .
O1 O1B W1 O3 59(2) 2 .
W5 O1B W1 O3 -97.2(12) . .
W2 O1B W1 O3 -2.1(8) . .
Si1 O1B W1 O12 -43.9(17) . .
O2 O1B W1 O12 28(2) . .
O1 O1B W1 O12 -114(2) 2 .
W5 O1B W1 O12 89.6(10) . .
W2 O1B W1 O12 -175.3(9) . .
Si1 O1B W1 O2B -1.1(13) . 2
O2 O1B W1 O2B 70(2) . 2
O1 O1B W1 O2B -71(2) 2 2
W5 O1B W1 O2B 132.3(16) . 2
W2 O1B W1 O2B -132.5(15) . 2
W4 O10 W2 O16 -159.5(18) 2 .
W4 O10 W2 O3 100.0(18) 2 .
W4 O10 W2 O9 19(4) 2 .
W4 O10 W2 O4 -59.7(18) 2 .
W4 O10 W2 O1 4.4(16) 2 2
W4 O10 W2 O1B 35.0(19) 2 .
W1 O3 W2 O16 157.6(18) . .
W1 O3 W2 O10 -101.3(18) . .
W1 O3 W2 O9 58.6(18) . .
W1 O3 W2 O4 -16(4) . .
W1 O3 W2 O1 -36.8(18) . 2
W1 O3 W2 O1B -4.0(15) . .
W5 O9 W2 O16 -159.0(18) . .
W5 O9 W2 O10 22(4) . .
W5 O9 W2 O3 -59.3(18) . .
W5 O9 W2 O4 101.0(18) . .
W5 O9 W2 O1 35.7(18) . 2
W5 O9 W2 O1B 4.7(15) . .
W3 O4 W2 O16 158.4(16) . .
W3 O4 W2 O10 57.9(16) . .
W3 O4 W2 O3 -28(3) . .
W3 O4 W2 O9 -102.1(16) . .
W3 O4 W2 O1 -5.2(14) . 2
W3 O4 W2 O1B -38.9(16) . .
Si1 O1B W2 O16 179.5(19) . .
O2 O1B W2 O16 105(3) . .
O1 O1B W2 O16 178(2) 2 .
W5 O1B W2 O16 43(3) . .
W1 O1B W2 O16 -51(3) . .
Si1 O1B W2 O10 -40(2) . .
O2 O1B W2 O10 -115(2) . .
O1 O1B W2 O10 -41.4(15) 2 .
W5 O1B W2 O10 -176.4(10) . .
W1 O1B W2 O10 89.7(10) . .
Si1 O1B W2 O3 -128(2) . .
O2 O1B W2 O3 158(3) . .
O1 O1B W2 O3 -129.1(16) 2 .
W5 O1B W2 O3 95.9(12) . .
W1 O1B W2 O3 2.1(8) . .
Si1 O1B W2 O9 134(2) . .
O2 O1B W2 O9 59(2) . .
O1 O1B W2 O9 132.5(17) 2 .
W5 O1B W2 O9 -2.6(8) . .
W1 O1B W2 O9 -96.4(11) . .
Si1 O1B W2 O4 48.2(19) . .
O2 O1B W2 O4 -27(2) . .
O1 O1B W2 O4 46.7(15) 2 .
W5 O1B W2 O4 -88.4(11) . .
W1 O1B W2 O4 177.8(9) . .
Si1 O1B W2 O1 1.5(15) . 2
O2 O1B W2 O1 -73(3) . 2
W5 O1B W2 O1 -135.0(18) . 2
W1 O1B W2 O1 131.1(17) . 2
W6 O11 W3 O17 160.4(18) . .
W6 O11 W3 O12 59(2) . 2
W6 O11 W3 O4 -102(2) . .
W6 O11 W3 O5 -18(5) . .
W6 O11 W3 O2B -0.9(17) . .
W6 O11 W3 O1 -38(2) . 2
W2 O4 W3 O17 -156.9(15) . .
W2 O4 W3 O11 103.9(17) . .
W2 O4 W3 O12 20(4) . 2
W2 O4 W3 O5 -58.7(17) . .
W2 O4 W3 O2B 37.6(17) . .
W2 O4 W3 O1 5.0(13) . 2
W4 O5 W3 O17 158.1(19) 2 .
W4 O5 W3 O11 -24(5) 2 .
W4 O5 W3 O12 -100(2) 2 2
W4 O5 W3 O4 61(2) 2 .
W4 O5 W3 O2B -39(2) 2 .
W4 O5 W3 O1 -2.0(18) 2 2
Si1 O2B W3 O17 -179.9(18) . .
W1 O2B W3 O17 43(3) 2 .
W6 O2B W3 O17 -54(3) . .
Si1 O2B W3 O11 -125(2) . .
W1 O2B W3 O11 97.0(13) 2 .
W6 O2B W3 O11 0.5(10) . .
Si1 O2B W3 O12 134(2) . 2
W1 O2B W3 O12 -3.6(9) 2 2
W6 O2B W3 O12 -100.1(13) . 2
Si1 O2B W3 O4 -39.6(18) . .
W1 O2B W3 O4 -177.1(9) 2 .
W6 O2B W3 O4 86.4(11) . .
Si1 O2B W3 O5 49.6(18) . .
W1 O2B W3 O5 -88.0(11) 2 .
W6 O2B W3 O5 175.6(11) . .
Si1 O2B W3 O1 1.5(13) . 2
W1 O2B W3 O1 -136.0(16) 2 2
W6 O2B W3 O1 127.5(17) . 2
W6 O13 W4 O18 158.3(19) . .
W6 O13 W4 O6 58(2) . .
W6 O13 W4 O10 -101(2) . 2
W6 O13 W4 O5 -24(4) . 2
W6 O13 W4 O2 -2.4(18) . .
W6 O13 W4 O1 -39(2) . .
W5 O6 W4 O18 -156.5(19) . .
W5 O6 W4 O13 -56(2) . .
W5 O6 W4 O10 26(4) . 2
W5 O6 W4 O5 103(2) . 2
W5 O6 W4 O2 6.3(17) . .
W5 O6 W4 O1 39(2) . .
Si1 O2 W4 O18 179.3(15) . .
O1B O2 W4 O18 111(3) . .
W5 O2 W4 O18 43(3) . .
W6 O2 W4 O18 -53(3) . .
Si1 O2 W4 O13 -126(2) . .
O1B O2 W4 O13 165(3) . .
W5 O2 W4 O13 97.8(12) . .
W6 O2 W4 O13 1.3(9) . .
Si1 O2 W4 O6 133(2) . .
O1B O2 W4 O6 64(2) . .
W5 O2 W4 O6 -3.5(9) . .
W6 O2 W4 O6 -100.0(12) . .
Si1 O2 W4 O10 -40(2) . 2
O1B O2 W4 O10 -109(3) . 2
W5 O2 W4 O10 -176.4(10) . 2
W6 O2 W4 O10 87.1(11) . 2
Si1 O2 W4 O5 46(2) . 2
O1B O2 W4 O5 -23(3) . 2
W5 O2 W4 O5 -89.9(11) . 2
W6 O2 W4 O5 173.6(10) . 2
Si1 O2 W4 O1 -0.6(15) . .
O1B O2 W4 O1 -69(3) . .
W5 O2 W4 O1 -136.7(18) . .
W6 O2 W4 O1 126.9(18) . .
Si1 O1 W4 O18 -179.3(15) . .
O1B O1 W4 O18 111(3) 2 .
W2 O1 W4 O18 44(3) 2 .
W3 O1 W4 O18 -52(3) 2 .
Si1 O1 W4 O13 48(2) . .
O1B O1 W4 O13 -22(3) 2 .
W2 O1 W4 O13 -89.1(11) 2 .
W3 O1 W4 O13 175.4(11) 2 .
Si1 O1 W4 O6 -40(2) . .
O1B O1 W4 O6 -110(3) 2 .
W2 O1 W4 O6 -177.1(9) 2 .
W3 O1 W4 O6 87.4(11) 2 .
Si1 O1 W4 O10 135(2) . 2
O1B O1 W4 O10 65(3) 2 2
W2 O1 W4 O10 -2.3(8) 2 2
W3 O1 W4 O10 -97.9(12) 2 2
Si1 O1 W4 O5 -126(2) . 2
O1B O1 W4 O5 164(3) 2 2
W2 O1 W4 O5 96.6(12) 2 2
W3 O1 W4 O5 1.1(10) 2 2
Si1 O1 W4 O2 0.6(15) . .
O1B O1 W4 O2 -69(3) 2 .
W2 O1 W4 O2 -136.5(18) 2 .
W3 O1 W4 O2 128.0(18) 2 .
W2 O9 W5 O19 159.6(17) . .
W2 O9 W5 O6 -15(4) . .
W2 O9 W5 O7 -104.0(18) . .
W2 O9 W5 O14 59.9(17) . .
W2 O9 W5 O2 -36.0(19) . .
W2 O9 W5 O1B -4.7(16) . .
W4 O6 W5 O19 155.9(19) . .
W4 O6 W5 O9 -29(4) . .
W4 O6 W5 O7 60(2) . .
W4 O6 W5 O14 -105(2) . .
W4 O6 W5 O2 -6.5(17) . .
W4 O6 W5 O1B -39(2) . .
W6 O7 W5 O19 -160.8(17) . .
W6 O7 W5 O9 99.6(18) . .
W6 O7 W5 O6 -61.2(18) . .
W6 O7 W5 O14 14(5) . .
W6 O7 W5 O2 2.1(15) . .
W6 O7 W5 O1B 34.6(19) . .
W1 O14 W5 O19 -156.9(18) . .
W1 O14 W5 O9 -57.7(19) . .
W1 O14 W5 O6 103.8(19) . .
W1 O14 W5 O7 29(5) . .
W1 O14 W5 O2 40(2) . .
W1 O14 W5 O1B 6.0(17) . .
Si1 O2 W5 O19 -180.0(16) . .
O1B O2 W5 O19 180(2) . .
W6 O2 W5 O19 48(3) . .
W4 O2 W5 O19 -47(3) . .
Si1 O2 W5 O9 42.8(19) . .
O1B O2 W5 O9 42.3(15) . .
W6 O2 W5 O9 -89.6(11) . .
W4 O2 W5 O9 176.1(10) . .
Si1 O2 W5 O6 -130(2) . .
O1B O2 W5 O6 -130.3(16) . .
W6 O2 W5 O6 97.8(12) . .
W4 O2 W5 O6 3.5(9) . .
Si1 O2 W5 O7 131(2) . .
O1B O2 W5 O7 130.6(16) . .
W6 O2 W5 O7 -1.3(9) . .
W4 O2 W5 O7 -95.5(12) . .
Si1 O2 W5 O14 -45.7(18) . .
O1B O2 W5 O14 -46.2(14) . .
W6 O2 W5 O14 -178.1(9) . .
W4 O2 W5 O14 87.6(11) . .
Si1 O2 W5 O1B 0.5(13) . .
W6 O2 W5 O1B -131.9(16) . .
W4 O2 W5 O1B 133.9(17) . .
Si1 O1B W5 O19 180.0(17) . .
O2 O1B W5 O19 -179(2) . .
O1 O1B W5 O19 -105(3) 2 .
W2 O1B W5 O19 -44(3) . .
W1 O1B W5 O19 49(3) . .
Si1 O1B W5 O9 -133(2) . .
O2 O1B W5 O9 -132.7(16) . .
O1 O1B W5 O9 -59(3) 2 .
W2 O1B W5 O9 2.6(9) . .
W1 O1B W5 O9 95.8(12) . .
Si1 O1B W5 O6 43.3(19) . .
O2 O1B W5 O6 43.9(14) . .
O1 O1B W5 O6 118(3) 2 .
W2 O1B W5 O6 179.1(10) . .
W1 O1B W5 O6 -87.6(10) . .
Si1 O1B W5 O7 -46.0(19) . .
O2 O1B W5 O7 -45.5(15) . .
O1 O1B W5 O7 28(3) 2 .
W2 O1B W5 O7 89.8(11) . .
W1 O1B W5 O7 -177.0(10) . .
Si1 O1B W5 O14 128(2) . .
O2 O1B W5 O14 128.2(16) . .
O1 O1B W5 O14 -158(3) 2 .
W2 O1B W5 O14 -96.5(13) . .
W1 O1B W5 O14 -3.2(9) . .
Si1 O1B W5 O2 -0.6(14) . .
O1 O1B W5 O2 74(3) 2 .
W2 O1B W5 O2 135.3(17) . .
W1 O1B W5 O2 -131.5(16) . .
W4 O13 W6 O20 -159.1(19) . .
W4 O13 W6 O11 19(5) . .
W4 O13 W6 O8 102(2) . 2
W4 O13 W6 O7 -62(2) . .
W4 O13 W6 O2 2.4(18) . .
W4 O13 W6 O2B 39(2) . .
W3 O11 W6 O20 -158.8(19) . .
W3 O11 W6 O13 23(4) . .
W3 O11 W6 O8 -61(2) . 2
W3 O11 W6 O7 103(2) . .
W3 O11 W6 O2 38(2) . .
W3 O11 W6 O2B 0.9(17) . .
W5 O7 W6 O20 161.8(17) . .
W5 O7 W6 O13 61.3(18) . .
W5 O7 W6 O11 -99.2(18) . .
W5 O7 W6 O8 -21(5) . 2
W5 O7 W6 O2 -2.0(15) . .
W5 O7 W6 O2B -35.4(19) . .
Si1 O2 W6 O20 -179.9(18) . .
O1B O2 W6 O20 -112(3) . .
W5 O2 W6 O20 -44(3) . .
W4 O2 W6 O20 52(3) . .
Si1 O2 W6 O13 127(2) . .
O1B O2 W6 O13 -166(3) . .
W5 O2 W6 O13 -97.8(12) . .
W4 O2 W6 O13 -1.3(10) . .
Si1 O2 W6 O11 -48(2) . .
O1B O2 W6 O11 20(2) . .
W5 O2 W6 O11 87.9(11) . .
W4 O2 W6 O11 -175.6(10) . .
Si1 O2 W6 O8 40(2) . 2
O1B O2 W6 O8 108(2) . 2
W5 O2 W6 O8 175.9(9) . 2
W4 O2 W6 O8 -87.6(10) . 2
Si1 O2 W6 O7 -134(2) . .
O1B O2 W6 O7 -67(2) . .
W5 O2 W6 O7 1.3(9) . .
W4 O2 W6 O7 97.8(12) . .
Si1 O2 W6 O2B -0.7(15) . .
O1B O2 W6 O2B 67(2) . .
W5 O2 W6 O2B 134.8(17) . .
W4 O2 W6 O2B -128.7(18) . .
Si1 O2B W6 O20 180.0(16) . .
W1 O2B W6 O20 -46(3) 2 .
W3 O2B W6 O20 52(3) . .
Si1 O2B W6 O13 -46(2) . .
W1 O2B W6 O13 88.7(11) 2 .
W3 O2B W6 O13 -173.3(11) . .
Si1 O2B W6 O11 127(2) . .
W1 O2B W6 O11 -98.5(12) 2 .
W3 O2B W6 O11 -0.5(10) . .
Si1 O2B W6 O8 -133(2) . 2
W1 O2B W6 O8 1.8(9) 2 2
W3 O2B W6 O8 99.8(12) . 2
Si1 O2B W6 O7 42.9(19) . .
W1 O2B W6 O7 177.3(9) 2 .
W3 O2B W6 O7 -84.7(11) . .
Si1 O2B W6 O2 0.7(14) . .
W1 O2B W6 O2 135.1(17) 2 .
W3 O2B W6 O2 -126.9(18) . .
